data_4073567
loop_
_publ_author_name
'Hassan, Mohammad R.'
'Kabir, Shariff E.'
'Nicholson, Brian K.'
'Nordlander, Ebbe'
'Uddin, Md. Nazim'

_publ_section_title
;
 New Ruthenium Carbonyl Clusters Containing Unusual \m5-Sulfido-,
 \m4-Benzyne-, and Thianthrene-Derived Ligands:&#x00A0; Insertion of
 Ruthenium into the Thianthrene Ring by C&#x2212;S Activation
;
_journal_issue 18
_journal_name_full Organometallics
_journal_page_first 4627
_journal_paper_doi 10.1021/om7004707
_journal_volume 26
_journal_year 2007
_chemical_formula_moiety 'C31 H12 O13 Ru5 S2'
_chemical_formula_sum 'C31 H12 O13 Ru5 S2'
_chemical_formula_weight 1161.88
_chemical_name_systematic
;
 ?
;
_space_group_IT_number 2
_symmetry_cell_setting triclinic
_symmetry_space_group_name_Hall '-P 1'
_symmetry_space_group_name_H-M 'P -1'
_atom_sites_solution_hydrogens geom
_atom_sites_solution_primary direct
_atom_sites_solution_secondary difmap
_audit_creation_method SHELXL-97
_cell_angle_alpha 90.504(1)
_cell_angle_beta 101.411(1)
_cell_angle_gamma 115.811(1)
_cell_formula_units_Z 2
_cell_length_a 9.4548(1)
_cell_length_b 10.5298(1)
_cell_length_c 19.1888(2)
_cell_measurement_reflns_used 6971
_cell_measurement_temperature 89(2)
_cell_measurement_theta_max 26
_cell_measurement_theta_min 2
_cell_volume 1676.01(3)
_computing_structure_refinement 'SHELXL-97 (Sheldrick, 1997)'
_diffrn_ambient_temperature 89(2)
_diffrn_measured_fraction_theta_full 0.990
_diffrn_measured_fraction_theta_max 0.990
_diffrn_radiation_monochromator graphite
_diffrn_radiation_source 'fine-focus sealed tube'
_diffrn_radiation_type MoK\a
_diffrn_radiation_wavelength 0.71073
_diffrn_reflns_av_R_equivalents 0.0260
_diffrn_reflns_av_sigmaI/netI 0.0273
_diffrn_reflns_limit_h_max 11
_diffrn_reflns_limit_h_min -11
_diffrn_reflns_limit_k_max 13
_diffrn_reflns_limit_k_min -13
_diffrn_reflns_limit_l_max 23
_diffrn_reflns_limit_l_min -23
_diffrn_reflns_number 16388
_diffrn_reflns_theta_full 26.43
_diffrn_reflns_theta_max 26.43
_diffrn_reflns_theta_min 2.16
_exptl_absorpt_coefficient_mu 2.393
_exptl_absorpt_correction_T_max 0.7008
_exptl_absorpt_correction_T_min 0.5539
_exptl_absorpt_correction_type multi-scan
_exptl_absorpt_process_details SADABS
_exptl_crystal_colour red
_exptl_crystal_density_diffrn 2.302
_exptl_crystal_density_method 'not measured'
_exptl_crystal_description prism
_exptl_crystal_F_000 1108
_exptl_crystal_size_max 0.28
_exptl_crystal_size_mid 0.18
_exptl_crystal_size_min 0.16
_refine_diff_density_max 0.532
_refine_diff_density_min -1.143
_refine_diff_density_rms 0.105
_refine_ls_extinction_method none
_refine_ls_goodness_of_fit_ref 1.054
_refine_ls_hydrogen_treatment constr
_refine_ls_matrix_type full
_refine_ls_number_parameters 460
_refine_ls_number_reflns 6842
_refine_ls_number_restraints 0
_refine_ls_restrained_S_all 1.054
_refine_ls_R_factor_all 0.0251
_refine_ls_R_factor_gt 0.0216
_refine_ls_shift/su_max 0.001
_refine_ls_shift/su_mean 0.000
_refine_ls_structure_factor_coef Fsqd
_refine_ls_weighting_details 'calc w=1/[\s^2^(Fo^2^)+(0.0278P)^2^+1.8294P] where P=(Fo^2^+2Fc^2^)/3'
_refine_ls_weighting_scheme calc
_refine_ls_wR_factor_gt 0.0535
_refine_ls_wR_factor_ref 0.0552
_reflns_number_gt 6269
_reflns_number_total 6842
_reflns_threshold_expression >2sigma(I)
_cod_data_source_file om7004707.cif
_cod_data_source_block rh4ru
_cod_original_cell_volume 1676.01(2)
_cod_original_sg_symbol_H-M P-1
_cod_database_code 4073567

loop_
_symmetry_equiv_pos_as_xyz
'x, y, z'
'-x, -y, -z'

loop_
_atom_site_label
_atom_site_type_symbol
_atom_site_fract_x
_atom_site_fract_y
_atom_site_fract_z
_atom_site_U_iso_or_equiv
_atom_site_adp_type
_atom_site_occupancy
_atom_site_symmetry_multiplicity
_atom_site_calc_flag
_atom_site_refinement_flags
Ru1 Ru 0.16039(2) 0.62157(2) 0.232084(11) 0.01067(5) Uani 1 1 d .
Ru2 Ru 0.43478(2) 0.58330(2) 0.297720(11) 0.01117(5) Uani 1 1 d .
Ru3 Ru 0.58601(2) 0.83716(2) 0.382085(11) 0.01098(5) Uani 1 1 d .
Ru4 Ru 0.28778(2) 0.83412(2) 0.351143(11) 0.01063(5) Uani 1 1 d .
Ru5 Ru 0.54747(2) 0.95936(2) 0.173582(11) 0.01029(5) Uani 1 1 d .
S1 S 0.42717(7) 0.80526(7) 0.26092(3) 0.01017(12) Uani 1 1 d .
S2 S 0.13898(7) 0.69056(7) 0.11269(3) 0.01225(13) Uani 1 1 d .
O11 O -0.1760(3) 0.5840(3) 0.22670(14) 0.0346(6) Uani 1 1 d .
O12 O 0.0164(3) 0.3116(2) 0.18090(14) 0.0306(5) Uani 1 1 d .
O21 O 0.4818(2) 0.4867(2) 0.15901(11) 0.0203(4) Uani 1 1 d .
O22 O 0.4115(3) 0.3093(2) 0.35411(13) 0.0294(5) Uani 1 1 d .
O23 O 0.7893(2) 0.6810(2) 0.36050(11) 0.0216(4) Uani 1 1 d .
O31 O 0.7667(3) 0.8555(2) 0.53416(11) 0.0248(5) Uani 1 1 d .
O32 O 0.8971(2) 1.0831(2) 0.36380(12) 0.0248(5) Uani 1 1 d .
O34 O 0.5534(2) 1.0999(2) 0.43961(11) 0.0176(4) Uani 1 1 d .
O41 O 0.1660(3) 1.0328(2) 0.27842(11) 0.0227(5) Uani 1 1 d .
O42 O 0.1002(2) 0.8197(2) 0.46391(11) 0.0212(4) Uani 1 1 d .
O51 O 0.6887(3) 1.1343(2) 0.05843(11) 0.0228(5) Uani 1 1 d .
O52 O 0.6638(3) 1.2223(2) 0.28278(12) 0.0275(5) Uani 1 1 d .
O53 O 0.8276(2) 0.8770(2) 0.21773(12) 0.0244(5) Uani 1 1 d .
C11 C -0.0469(4) 0.6017(3) 0.22936(16) 0.0212(6) Uani 1 1 d .
C12 C 0.0742(3) 0.4303(3) 0.19845(16) 0.0191(6) Uani 1 1 d .
C21 C 0.4642(3) 0.5240(3) 0.21139(15) 0.0155(5) Uani 1 1 d .
C22 C 0.4168(3) 0.4111(3) 0.33168(15) 0.0185(6) Uani 1 1 d .
C23 C 0.6689(3) 0.6882(3) 0.34936(15) 0.0162(6) Uani 1 1 d .
C31 C 0.6948(3) 0.8472(3) 0.47775(16) 0.0171(6) Uani 1 1 d .
C32 C 0.7800(3) 0.9919(3) 0.37040(15) 0.0158(6) Uani 1 1 d .
C34 C 0.4951(3) 0.9879(3) 0.40895(14) 0.0139(5) Uani 1 1 d .
C41 C 0.2108(3) 0.9564(3) 0.30455(15) 0.0154(5) Uani 1 1 d .
C42 C 0.1690(3) 0.8247(3) 0.42036(15) 0.0167(6) Uani 1 1 d .
C51 C 0.6348(3) 1.0713(3) 0.10180(15) 0.0159(6) Uani 1 1 d .
C52 C 0.6227(3) 1.1245(3) 0.24400(15) 0.0169(6) Uani 1 1 d .
C53 C 0.7308(3) 0.9140(3) 0.20262(15) 0.0160(6) Uani 1 1 d .
C61 C 0.4538(3) 0.7864(3) 0.09272(14) 0.0130(5) Uani 1 1 d .
C62 C 0.5535(3) 0.7691(3) 0.05146(15) 0.0158(5) Uani 1 1 d .
H62 H 0.6645 0.8350 0.0618 0.019 Uiso 1 1 calc R
C63 C 0.4975(4) 0.6611(3) -0.00325(16) 0.0184(6) Uani 1 1 d .
H63 H 0.5689 0.6560 -0.0305 0.022 Uiso 1 1 calc R
C64 C 0.3375(4) 0.5600(3) -0.01847(15) 0.0188(6) Uani 1 1 d .
H64 H 0.2991 0.4838 -0.0550 0.023 Uiso 1 1 calc R
C65 C 0.2349(3) 0.5722(3) 0.02049(15) 0.0166(6) Uani 1 1 d .
H65 H 0.1249 0.5042 0.0108 0.020 Uiso 1 1 calc R
C66 C 0.2927(3) 0.6843(3) 0.07398(14) 0.0130(5) Uani 1 1 d .
C71 C 0.3343(3) 0.9851(3) 0.13725(14) 0.0139(5) Uani 1 1 d .
C72 C 0.3414(3) 1.1207(3) 0.13325(15) 0.0164(6) Uani 1 1 d .
H72 H 0.4438 1.2010 0.1457 0.020 Uiso 1 1 calc R
C73 C 0.2044(4) 1.1429(3) 0.11183(16) 0.0193(6) Uani 1 1 d .
H73 H 0.2148 1.2367 0.1106 0.023 Uiso 1 1 calc R
C74 C 0.0537(3) 1.0279(3) 0.09248(16) 0.0195(6) Uani 1 1 d .
H74 H -0.0402 1.0421 0.0788 0.023 Uiso 1 1 calc R
C75 C 0.0411(3) 0.8921(3) 0.09330(15) 0.0174(6) Uani 1 1 d .
H75 H -0.0613 0.8122 0.0789 0.021 Uiso 1 1 calc R
C76 C 0.1800(3) 0.8730(3) 0.11540(14) 0.0133(5) Uani 1 1 d .
C81 C 0.2013(3) 0.5812(3) 0.34033(15) 0.0146(5) Uani 1 1 d .
C82 C 0.3529(3) 0.6538(3) 0.39211(15) 0.0142(5) Uani 1 1 d .
C83 C 0.3584(4) 0.6072(3) 0.46296(15) 0.0188(6) Uani 1 1 d .
H83 H 0.4571 0.6513 0.4978 0.023 Uiso 1 1 calc R
C84 C 0.2286(4) 0.5031(3) 0.48179(16) 0.0215(6) Uani 1 1 d .
H84 H 0.2373 0.4770 0.5291 0.026 Uiso 1 1 calc R
C85 C 0.0812(4) 0.4339(3) 0.43099(17) 0.0242(7) Uani 1 1 d .
H85 H -0.0095 0.3614 0.4442 0.029 Uiso 1 1 calc R
C86 C 0.0686(4) 0.4708(3) 0.36313(17) 0.0222(6) Uani 1 1 d .
H86 H -0.0313 0.4219 0.3296 0.027 Uiso 1 1 calc R

loop_
_atom_site_aniso_label
_atom_site_aniso_U_11
_atom_site_aniso_U_22
_atom_site_aniso_U_33
_atom_site_aniso_U_23
_atom_site_aniso_U_13
_atom_site_aniso_U_12
Ru1 0.00929(10) 0.01069(11) 0.00964(10) -0.00119(8) 0.00199(8) 0.00242(8)
Ru2 0.01241(10) 0.01092(11) 0.01001(11) 0.00022(8) 0.00257(8) 0.00504(8)
Ru3 0.01075(10) 0.01188(11) 0.00835(10) -0.00015(8) 0.00086(8) 0.00383(8)
Ru4 0.01086(10) 0.01109(11) 0.00885(10) -0.00064(8) 0.00274(8) 0.00374(8)
Ru5 0.00956(10) 0.01122(11) 0.00942(10) 0.00120(8) 0.00237(8) 0.00394(8)
S1 0.0098(3) 0.0107(3) 0.0086(3) 0.0001(2) 0.0022(2) 0.0033(2)
S2 0.0111(3) 0.0141(3) 0.0100(3) -0.0011(2) 0.0011(2) 0.0047(2)
O11 0.0194(12) 0.0524(16) 0.0357(14) -0.0042(12) 0.0088(10) 0.0184(11)
O12 0.0317(12) 0.0154(12) 0.0380(14) -0.0061(10) 0.0028(10) 0.0068(10)
O21 0.0239(11) 0.0247(11) 0.0152(10) -0.0021(9) 0.0061(8) 0.0129(9)
O22 0.0433(14) 0.0174(11) 0.0275(12) 0.0049(10) 0.0042(10) 0.0150(10)
O23 0.0180(10) 0.0270(12) 0.0218(11) -0.0013(9) 0.0006(8) 0.0135(9)
O31 0.0266(11) 0.0300(12) 0.0125(11) 0.0015(9) -0.0041(9) 0.0114(10)
O32 0.0168(10) 0.0260(12) 0.0221(11) 0.0015(9) 0.0026(8) 0.0017(9)
O34 0.0183(10) 0.0154(10) 0.0163(10) -0.0045(8) 0.0005(8) 0.0064(8)
O41 0.0249(11) 0.0244(12) 0.0215(11) 0.0024(9) 0.0021(9) 0.0148(10)
O42 0.0204(10) 0.0260(11) 0.0168(10) -0.0004(9) 0.0090(9) 0.0080(9)
O51 0.0253(11) 0.0259(12) 0.0196(11) 0.0124(9) 0.0102(9) 0.0113(9)
O52 0.0293(12) 0.0215(12) 0.0260(12) -0.0078(10) 0.0014(9) 0.0083(10)
O53 0.0199(11) 0.0347(13) 0.0241(12) 0.0070(10) 0.0053(9) 0.0168(10)
C11 0.0216(15) 0.0240(16) 0.0170(14) -0.0024(12) 0.0050(12) 0.0092(12)
C12 0.0152(13) 0.0220(16) 0.0201(15) -0.0012(12) 0.0026(11) 0.0090(12)
C21 0.0135(13) 0.0142(13) 0.0192(15) 0.0015(11) 0.0020(11) 0.0072(11)
C22 0.0221(14) 0.0182(15) 0.0137(14) -0.0010(11) 0.0044(11) 0.0076(12)
C23 0.0180(14) 0.0164(14) 0.0127(13) 0.0021(11) 0.0034(11) 0.0064(11)
C31 0.0163(13) 0.0128(13) 0.0204(15) -0.0005(11) 0.0050(11) 0.0045(11)
C32 0.0163(13) 0.0178(14) 0.0115(13) -0.0020(11) 0.0004(10) 0.0072(12)
C34 0.0145(12) 0.0188(14) 0.0104(12) 0.0019(11) 0.0048(10) 0.0085(11)
C41 0.0141(12) 0.0155(14) 0.0138(13) -0.0028(11) 0.0045(10) 0.0037(11)
C42 0.0146(13) 0.0162(14) 0.0155(14) -0.0009(11) 0.0003(11) 0.0048(11)
C51 0.0137(13) 0.0162(14) 0.0179(14) -0.0015(12) 0.0000(11) 0.0085(11)
C52 0.0128(12) 0.0207(15) 0.0159(14) 0.0056(12) 0.0029(10) 0.0065(11)
C53 0.0138(13) 0.0180(14) 0.0120(13) 0.0011(11) 0.0028(10) 0.0033(11)
C61 0.0167(13) 0.0153(13) 0.0088(12) 0.0005(10) 0.0010(10) 0.0095(11)
C62 0.0155(13) 0.0202(14) 0.0146(13) 0.0050(11) 0.0044(10) 0.0102(11)
C63 0.0248(15) 0.0208(15) 0.0166(14) 0.0033(12) 0.0093(11) 0.0147(12)
C64 0.0275(15) 0.0187(15) 0.0146(14) -0.0018(11) 0.0030(12) 0.0150(12)
C65 0.0181(13) 0.0152(14) 0.0145(14) -0.0015(11) 0.0003(11) 0.0072(11)
C66 0.0150(13) 0.0160(13) 0.0100(12) 0.0020(10) 0.0026(10) 0.0086(11)
C71 0.0149(13) 0.0176(14) 0.0112(13) 0.0012(11) 0.0043(10) 0.0085(11)
C72 0.0164(13) 0.0174(14) 0.0158(14) 0.0024(11) 0.0063(11) 0.0069(11)
C73 0.0226(14) 0.0191(15) 0.0212(15) 0.0053(12) 0.0071(12) 0.0127(12)
C74 0.0152(13) 0.0259(16) 0.0220(15) 0.0036(12) 0.0053(11) 0.0130(12)
C75 0.0126(13) 0.0216(15) 0.0176(14) 0.0027(11) 0.0028(11) 0.0077(11)
C76 0.0155(13) 0.0140(13) 0.0110(12) 0.0007(10) 0.0026(10) 0.0074(11)
C81 0.0200(14) 0.0116(13) 0.0126(13) 0.0022(10) 0.0051(11) 0.0069(11)
C82 0.0183(13) 0.0127(13) 0.0143(13) 0.0026(11) 0.0061(11) 0.0082(11)
C83 0.0244(15) 0.0202(15) 0.0127(14) 0.0031(11) 0.0043(11) 0.0108(12)
C84 0.0342(17) 0.0199(15) 0.0108(13) 0.0047(11) 0.0081(12) 0.0111(13)
C85 0.0221(15) 0.0209(16) 0.0235(16) 0.0052(13) 0.0110(13) 0.0016(12)
C86 0.0189(14) 0.0195(15) 0.0196(15) 0.0002(12) 0.0051(12) 0.0006(12)

loop_
_atom_type_symbol
_atom_type_description
_atom_type_scat_dispersion_real
_atom_type_scat_dispersion_imag
_atom_type_scat_source
C C 0.0033 0.0016 'International Tables Vol C Tables 4.2.6.8 and 6.1.1.4'
H H 0.0000 0.0000 'International Tables Vol C Tables 4.2.6.8 and 6.1.1.4'
O O 0.0106 0.0060 'International Tables Vol C Tables 4.2.6.8 and 6.1.1.4'
S S 0.1246 0.1234 'International Tables Vol C Tables 4.2.6.8 and 6.1.1.4'
Ru Ru -1.2594 0.8363 'International Tables Vol C Tables 4.2.6.8 and 6.1.1.4'

loop_
_geom_angle_atom_site_label_1
_geom_angle_atom_site_label_2
_geom_angle_atom_site_label_3
_geom_angle
C12 Ru1 C11 90.04(13)
C12 Ru1 C81 92.79(12)
C11 Ru1 C81 94.24(12)
C12 Ru1 S1 132.48(9)
C11 Ru1 S1 137.45(10)
C81 Ru1 S1 86.21(8)
C12 Ru1 S2 92.18(9)
C11 Ru1 S2 89.09(10)
C81 Ru1 S2 174.02(8)
S1 Ru1 S2 87.98(2)
C12 Ru1 Ru2 83.82(9)
C11 Ru1 Ru2 151.10(10)
C81 Ru1 Ru2 58.07(7)
S1 Ru1 Ru2 55.766(16)
S2 Ru1 Ru2 119.264(17)
C12 Ru1 Ru4 148.47(9)
C11 Ru1 Ru4 90.27(9)
C81 Ru1 Ru4 55.76(7)
S1 Ru1 Ru4 55.364(16)
S2 Ru1 Ru4 119.348(18)
Ru2 Ru1 Ru4 80.840(8)
C21 Ru2 C22 88.96(12)
C21 Ru2 C23 98.42(11)
C22 Ru2 C23 92.22(12)
C21 Ru2 C82 169.24(11)
C22 Ru2 C82 95.30(11)
C23 Ru2 C82 91.31(10)
C21 Ru2 S1 97.00(8)
C22 Ru2 S1 172.04(9)
C23 Ru2 S1 92.12(8)
C82 Ru2 S1 77.93(7)
C21 Ru2 C81 135.10(10)
C22 Ru2 C81 95.76(11)
C23 Ru2 C81 125.85(10)
C82 Ru2 C81 34.68(9)
S1 Ru2 C81 76.30(6)
C21 Ru2 Ru3 132.33(9)
C22 Ru2 Ru3 123.32(9)
C23 Ru2 Ru3 51.68(8)
C82 Ru2 Ru3 52.08(7)
S1 Ru2 Ru3 55.492(16)
C81 Ru2 Ru3 80.32(6)
C21 Ru2 Ru1 94.53(8)
C22 Ru2 Ru1 122.27(9)
C23 Ru2 Ru1 143.35(8)
C82 Ru2 Ru1 74.84(7)
S1 Ru2 Ru1 52.187(15)
C81 Ru2 Ru1 46.15(6)
Ru3 Ru2 Ru1 95.091(9)
C31 Ru3 C32 87.04(12)
C31 Ru3 C23 89.67(11)
C32 Ru3 C23 90.16(11)
C31 Ru3 C34 93.57(11)
C32 Ru3 C34 89.90(11)
C23 Ru3 C34 176.75(10)
C31 Ru3 C82 94.83(11)
C32 Ru3 C82 178.13(11)
C23 Ru3 C82 89.76(10)
C34 Ru3 C82 90.07(10)
C31 Ru3 S1 175.02(9)
C32 Ru3 S1 97.88(8)
C23 Ru3 S1 89.58(8)
C34 Ru3 S1 87.20(7)
C82 Ru3 S1 80.25(7)
C31 Ru3 Ru2 119.67(9)
C32 Ru3 Ru2 124.07(8)
C23 Ru3 Ru2 46.91(7)
C34 Ru3 Ru2 130.91(7)
C82 Ru3 Ru2 54.81(7)
S1 Ru3 Ru2 56.783(16)
C31 Ru3 Ru4 121.24(8)
C32 Ru3 Ru4 124.45(8)
C23 Ru3 Ru4 131.64(8)
C34 Ru3 Ru4 46.25(7)
C82 Ru3 Ru4 54.53(7)
S1 Ru3 Ru4 56.321(15)
Ru2 Ru3 Ru4 84.731(8)
C42 Ru4 C41 88.75(12)
C42 Ru4 C34 94.54(11)
C41 Ru4 C34 96.25(11)
C42 Ru4 C82 94.26(11)
C41 Ru4 C82 170.07(11)
C34 Ru4 C82 92.95(10)
C42 Ru4 C81 92.93(11)
C41 Ru4 C81 135.05(11)
C34 Ru4 C81 128.29(10)
C82 Ru4 C81 35.43(9)
C42 Ru4 S1 170.86(9)
C41 Ru4 S1 97.86(8)
C34 Ru4 S1 91.03(7)
C82 Ru4 S1 78.20(7)
C81 Ru4 S1 77.93(7)
C42 Ru4 Ru3 123.52(8)
C41 Ru4 Ru3 132.89(8)
C34 Ru4 Ru3 52.49(8)
C82 Ru4 Ru3 51.90(7)
C81 Ru4 Ru3 81.40(7)
S1 Ru4 Ru3 55.410(16)
C42 Ru4 Ru1 121.13(9)
C41 Ru4 Ru1 95.64(8)
C34 Ru4 Ru1 142.54(7)
C82 Ru4 Ru1 74.71(7)
C81 Ru4 Ru1 46.47(7)
S1 Ru4 Ru1 52.152(16)
Ru3 Ru4 Ru1 94.613(8)
C51 Ru5 C52 93.59(12)
C51 Ru5 C53 93.78(11)
C52 Ru5 C53 98.22(12)
C51 Ru5 C61 84.67(11)
C52 Ru5 C61 175.54(10)
C53 Ru5 C61 86.00(11)
C51 Ru5 C71 88.20(11)
C52 Ru5 C71 87.51(11)
C53 Ru5 C71 173.80(11)
C61 Ru5 C71 88.33(10)
C51 Ru5 S1 177.02(9)
C52 Ru5 S1 89.29(8)
C53 Ru5 S1 86.53(8)
C61 Ru5 S1 92.39(7)
C71 Ru5 S1 91.19(7)
Ru1 S1 Ru5 122.26(3)
Ru1 S1 Ru3 118.22(3)
Ru5 S1 Ru3 119.52(3)
Ru1 S1 Ru4 72.484(18)
Ru5 S1 Ru4 131.48(3)
Ru3 S1 Ru4 68.268(18)
Ru1 S1 Ru2 72.047(19)
Ru5 S1 Ru2 131.18(3)
Ru3 S1 Ru2 67.726(18)
Ru4 S1 Ru2 96.97(2)
C66 S2 C76 103.68(13)
C66 S2 Ru1 110.83(9)
C76 S2 Ru1 109.88(9)
O11 C11 Ru1 177.3(3)
O12 C12 Ru1 176.0(3)
O21 C21 Ru2 179.4(2)
O22 C22 Ru2 177.3(3)
O23 C23 Ru2 142.8(2)
O23 C23 Ru3 135.7(2)
Ru2 C23 Ru3 81.41(10)
O31 C31 Ru3 176.8(2)
O32 C32 Ru3 179.0(3)
O34 C34 Ru4 144.0(2)
O34 C34 Ru3 134.7(2)
Ru4 C34 Ru3 81.25(10)
O41 C41 Ru4 177.8(2)
O42 C42 Ru4 178.2(2)
O51 C51 Ru5 177.4(2)
O52 C52 Ru5 177.4(3)
O53 C53 Ru5 174.6(3)
C66 C61 C62 114.4(2)
C66 C61 Ru5 124.76(19)
C62 C61 Ru5 120.9(2)
C63 C62 C61 123.2(3)
C62 C63 C64 120.2(3)
C65 C64 C63 118.8(3)
C64 C65 C66 120.1(3)
C65 C66 C61 123.4(2)
C65 C66 S2 113.3(2)
C61 C66 S2 123.2(2)
C76 C71 C72 114.8(2)
C76 C71 Ru5 124.3(2)
C72 C71 Ru5 120.9(2)
C73 C72 C71 123.0(3)
C74 C73 C72 119.8(3)
C75 C74 C73 119.3(3)
C74 C75 C76 119.6(3)
C71 C76 C75 123.4(3)
C71 C76 S2 123.7(2)
C75 C76 S2 112.9(2)
C86 C81 C82 118.0(2)
C86 C81 Ru1 117.0(2)
C82 C81 Ru1 124.89(19)
C86 C81 Ru4 129.1(2)
C82 C81 Ru4 69.26(15)
Ru1 C81 Ru4 77.78(9)
C86 C81 Ru2 132.5(2)
C82 C81 Ru2 66.78(15)
Ru1 C81 Ru2 75.78(8)
Ru4 C81 Ru2 97.75(9)
C81 C82 C83 116.6(2)
C81 C82 Ru3 130.30(19)
C83 C82 Ru3 113.1(2)
C81 C82 Ru4 75.31(15)
C83 C82 Ru4 127.53(19)
Ru3 C82 Ru4 73.57(8)
C81 C82 Ru2 78.54(16)
C83 C82 Ru2 127.53(19)
Ru3 C82 Ru2 73.11(8)
Ru4 C82 Ru2 104.61(11)
C84 C83 C82 122.9(3)
C83 C84 C85 120.0(3)
C86 C85 C84 120.2(3)
C85 C86 C81 122.4(3)

loop_
_geom_bond_atom_site_label_1
_geom_bond_atom_site_label_2
_geom_bond_distance
Ru1 C12 1.864(3)
Ru1 C11 1.868(3)
Ru1 C81 2.118(3)
Ru1 S1 2.3643(6)
Ru1 S2 2.4066(7)
Ru1 Ru2 2.8470(3)
Ru1 Ru4 2.8553(3)
Ru2 C21 1.878(3)
Ru2 C22 1.881(3)
Ru2 C23 2.021(3)
Ru2 C82 2.338(3)
Ru2 S1 2.4743(7)
Ru2 C81 2.493(3)
Ru2 Ru3 2.7368(3)
Ru3 C31 1.896(3)
Ru3 C32 1.907(3)
Ru3 C23 2.172(3)
Ru3 C34 2.207(3)
Ru3 C82 2.256(3)
Ru3 S1 2.4371(7)
Ru3 Ru4 2.7500(3)
Ru4 C42 1.879(3)
Ru4 C41 1.888(3)
Ru4 C34 2.010(3)
Ru4 C82 2.335(3)
Ru4 C81 2.415(3)
Ru4 S1 2.4635(6)
Ru5 C51 1.897(3)
Ru5 C52 1.964(3)
Ru5 C53 1.972(3)
Ru5 C61 2.124(3)
Ru5 C71 2.132(3)
Ru5 S1 2.4351(7)
S2 C66 1.783(3)
S2 C76 1.785(3)
O11 C11 1.142(4)
O12 C12 1.140(4)
O21 C21 1.144(3)
O22 C22 1.143(4)
O23 C23 1.152(3)
O31 C31 1.139(4)
O32 C32 1.138(4)
O34 C34 1.155(3)
O41 C41 1.140(4)
O42 C42 1.145(3)
O51 C51 1.129(4)
O52 C52 1.135(4)
O53 C53 1.132(3)
C61 C66 1.398(4)
C61 C62 1.411(4)
C62 C63 1.383(4)
C63 C64 1.388(4)
C64 C65 1.382(4)
C65 C66 1.393(4)
C71 C76 1.395(4)
C71 C72 1.403(4)
C72 C73 1.399(4)
C73 C74 1.384(4)
C74 C75 1.383(4)
C75 C76 1.398(4)
C81 C86 1.439(4)
C81 C82 1.447(4)
C82 C83 1.449(4)
C83 C84 1.360(4)
C84 C85 1.410(4)
C85 C86 1.359(4)
